data_2221753
loop_
_publ_author_name
'Ukrainets, Igor V.'
'Shishkina, Svetlana V.'
'Shishkin, Oleg V.'
'Davidenko, Alexandra A.'
'Tkach, Andrei A.'

_publ_section_title
;
 Ethyl 2-(4-hydroxy-1-methyl-2-oxo-1,2-dihydroquinolin-3-yl)acetate
;
_journal_coeditor_code KP2212
_journal_issue 5
_journal_name_full 'Acta Crystallographica Section E'
_journal_page_first o968
_journal_paper_doi 10.1107/S1600536809011921
_journal_volume 65
_journal_year 2009
_chemical_formula_iupac 'C14 H15 N O4'
_chemical_formula_moiety 'C14 H15 N O4'
_chemical_formula_sum 'C14 H15 N O4'
_chemical_formula_weight 261.27
_chemical_melting_point 455
_chemical_name_systematic
;
Ethyl 2-(4-hydroxy-1-methyl-2-oxo-1,2-dihydroquinolin-3-yl)acetate
;
_space_group_IT_number 15
_symmetry_cell_setting monoclinic
_symmetry_space_group_name_Hall '-C 2yc'
_symmetry_space_group_name_H-M 'C 1 2/c 1'
_atom_sites_solution_hydrogens difmap
_atom_sites_solution_primary direct
_atom_sites_solution_secondary difmap
_audit_creation_method SHELXL-97
_cell_angle_alpha 90.00
_cell_angle_beta 119.632(9)
_cell_angle_gamma 90.00
_cell_formula_units_Z 8
_cell_length_a 21.608(2)
_cell_length_b 9.2155(9)
_cell_length_c 14.6795(12)
_cell_measurement_reflns_used 8736
_cell_measurement_temperature 293(2)
_cell_measurement_theta_max 32
_cell_measurement_theta_min 4
_cell_volume 2540.8(5)
_computing_cell_refinement 'CrysAlis RED (Oxford Diffraction, 2005)'
_computing_data_collection 'CrysAlis CCD (Oxford Diffraction, 2005)'
_computing_data_reduction 'CrysAlis RED (Oxford Diffraction, 2005)'
_computing_molecular_graphics 'XP (Siemens, 1998)'
_computing_publication_material 'SHELXTL (Sheldrick, 2008)'
_computing_structure_refinement 'SHELXTL (Sheldrick, 2008)'
_computing_structure_solution 'SHELXTL (Sheldrick, 2008)'
_diffrn_ambient_temperature 293(2)
_diffrn_detector_area_resol_mean 16.1827
_diffrn_measured_fraction_theta_full 0.982
_diffrn_measured_fraction_theta_max 0.982
_diffrn_measurement_device_type 'Oxford Diffraction Xcalibur3'
_diffrn_measurement_method \w
_diffrn_radiation_monochromator graphite
_diffrn_radiation_source 'Enhance (Mo) X-ray Source'
_diffrn_radiation_type MoK\a
_diffrn_radiation_wavelength 0.71073
_diffrn_reflns_av_R_equivalents 0.0304
_diffrn_reflns_av_sigmaI/netI 0.0209
_diffrn_reflns_limit_h_max 28
_diffrn_reflns_limit_h_min -28
_diffrn_reflns_limit_k_max 11
_diffrn_reflns_limit_k_min -11
_diffrn_reflns_limit_l_max 19
_diffrn_reflns_limit_l_min -19
_diffrn_reflns_number 13114
_diffrn_reflns_theta_full 27.49
_diffrn_reflns_theta_max 27.49
_diffrn_reflns_theta_min 3.19
_diffrn_standards_interval_count 50
_diffrn_standards_number 2
_exptl_absorpt_coefficient_mu 0.101
_exptl_absorpt_correction_type none
_exptl_crystal_colour colourless
_exptl_crystal_density_diffrn 1.366
_exptl_crystal_density_method 'not measured'
_exptl_crystal_description block
_exptl_crystal_F_000 1104
_exptl_crystal_size_max 0.30
_exptl_crystal_size_mid 0.30
_exptl_crystal_size_min 0.20
_refine_diff_density_max 0.278
_refine_diff_density_min -0.190
_refine_ls_extinction_method none
_refine_ls_goodness_of_fit_ref 1.193
_refine_ls_hydrogen_treatment refall
_refine_ls_matrix_type full
_refine_ls_number_parameters 232
_refine_ls_number_reflns 2862
_refine_ls_number_restraints 0
_refine_ls_restrained_S_all 1.193
_refine_ls_R_factor_all 0.0752
_refine_ls_R_factor_gt 0.0598
_refine_ls_shift/su_max 0.000
_refine_ls_shift/su_mean 0.000
_refine_ls_structure_factor_coef Fsqd
_refine_ls_weighting_details 'calc w=1/[\s^2^(Fo^2^)+(0.0943P)^2^] where P=(Fo^2^+2Fc^2^)/3'
_refine_ls_weighting_scheme calc
_refine_ls_wR_factor_gt 0.1572
_refine_ls_wR_factor_ref 0.1707
_reflns_number_gt 2376
_reflns_number_total 2862
_reflns_threshold_expression I>2\s(I)
_cod_data_source_file kp2212.cif
_cod_data_source_block I
_cod_original_cell_volume 2540.8(4)
_cod_original_sg_symbol_H-M 'C 2/c'
_cod_database_code 2221753
_cod_database_fobs_code 2221753

loop_
_symmetry_equiv_pos_as_xyz
'x, y, z'
'-x, y, -z+1/2'
'x+1/2, y+1/2, z'
'-x+1/2, y+1/2, -z+1/2'
'-x, -y, -z'
'x, -y, z-1/2'
'-x+1/2, -y+1/2, -z'
'x+1/2, -y+1/2, z-1/2'

loop_
_atom_site_type_symbol
_atom_site_label
_atom_site_fract_x
_atom_site_fract_y
_atom_site_fract_z
_atom_site_U_iso_or_equiv
_atom_site_adp_type
_atom_site_calc_flag
_atom_site_refinement_flags
_atom_site_occupancy
_atom_site_disorder_assembly
_atom_site_disorder_group
N N1 0.12615(8) 0.48562(16) 0.00279(10) 0.0447(4) Uani d . 1 . .
O O1 0.23317(6) 0.38519(13) 0.11389(9) 0.0511(4) Uani d . 1 . .
O O2 0.14804(7) 0.78108(14) 0.22763(10) 0.0528(4) Uani d . 1 . .
H H2O 0.1932(14) 0.807(3) 0.284(2) 0.086(8) Uiso d . 1 . .
O O3 0.21567(7) 0.39416(16) 0.34316(11) 0.0651(4) Uani d . 1 . .
O O4 0.32312(6) 0.48690(14) 0.45168(9) 0.0525(4) Uani d . 1 . .
C C1 0.07158(8) 0.58298(18) -0.01697(12) 0.0434(4) Uani d . 1 . .
C C2 0.00694(10) 0.5816(2) -0.11336(15) 0.0566(5) Uani d . 1 . .
H H2 0.0020(13) 0.511(3) -0.161(2) 0.077(7) Uiso d . 1 . .
C C3 -0.04624(10) 0.6786(3) -0.13061(17) 0.0652(6) Uani d . 1 . .
H H3 -0.0931(15) 0.677(3) -0.195(2) 0.102(9) Uiso d . 1 . .
C C4 -0.03752(10) 0.7799(3) -0.05606(18) 0.0638(6) Uani d . 1 . .
H H4 -0.0737(14) 0.850(3) -0.064(2) 0.087(7) Uiso d . 1 . .
C C5 0.02492(9) 0.7826(2) 0.03876(16) 0.0541(5) Uani d . 1 . .
H H5 0.0334(10) 0.852(2) 0.0948(15) 0.054(5) Uiso d . 1 . .
C C6 0.07974(8) 0.68292(17) 0.05940(13) 0.0419(4) Uani d . 1 . .
C C7 0.14509(8) 0.68166(17) 0.15888(12) 0.0393(4) Uani d . 1 . .
C C8 0.19716(8) 0.58370(17) 0.17776(12) 0.0390(4) Uani d . 1 . .
C C9 0.18749(9) 0.47940(18) 0.09900(12) 0.0407(4) Uani d . 1 . .
C C10 0.26583(8) 0.57643(19) 0.28059(12) 0.0413(4) Uani d . 1 . .
H H10B 0.3055(9) 0.5445(19) 0.2663(13) 0.042(4) Uiso d . 1 . .
H H10A 0.2774(9) 0.668(2) 0.3117(14) 0.044(5) Uiso d . 1 . .
C C11 0.26352(8) 0.47532(18) 0.35929(13) 0.0416(4) Uani d . 1 . .
C C12 0.32854(11) 0.3976(2) 0.53692(15) 0.0564(5) Uani d . 1 . .
H H12B 0.2882(13) 0.416(3) 0.5450(19) 0.082(7) Uiso d . 1 . .
H H12A 0.3291(12) 0.291(3) 0.5182(18) 0.084(7) Uiso d . 1 . .
C C13 0.39738(15) 0.4393(3) 0.63283(17) 0.0757(7) Uani d . 1 . .
H H13C 0.3974(17) 0.546(4) 0.658(2) 0.132(12) Uiso d . 1 . .
H H13B 0.4378(17) 0.416(4) 0.623(3) 0.119(11) Uiso d . 1 . .
H H13A 0.4017(15) 0.380(3) 0.688(2) 0.105(9) Uiso d . 1 . .
C C14 0.11943(14) 0.3847(3) -0.07860(17) 0.0627(5) Uani d . 1 . .
H H14C 0.1113(13) 0.444(3) -0.1404(19) 0.084(7) Uiso d . 1 . .
H H14B 0.1627(16) 0.332(3) -0.050(2) 0.105(10) Uiso d . 1 . .
H H14A 0.0770(14) 0.324(3) -0.0999(19) 0.080(7) Uiso d . 1 . .

loop_
_atom_site_aniso_label
_atom_site_aniso_U_11
_atom_site_aniso_U_22
_atom_site_aniso_U_33
_atom_site_aniso_U_12
_atom_site_aniso_U_13
_atom_site_aniso_U_23
N1 0.0472(8) 0.0479(8) 0.0323(7) -0.0083(6) 0.0145(6) 0.0011(6)
O1 0.0542(7) 0.0477(7) 0.0450(7) 0.0045(5) 0.0196(6) 0.0028(5)
O2 0.0436(7) 0.0519(7) 0.0528(7) -0.0003(5) 0.0160(6) -0.0072(6)
O3 0.0505(8) 0.0751(10) 0.0550(8) -0.0127(6) 0.0149(6) 0.0126(7)
O4 0.0458(7) 0.0627(8) 0.0352(6) 0.0027(5) 0.0095(5) 0.0072(5)
C1 0.0368(8) 0.0472(9) 0.0359(8) -0.0093(7) 0.0101(7) 0.0112(7)
C2 0.0476(10) 0.0667(13) 0.0378(9) -0.0157(9) 0.0075(8) 0.0124(9)
C3 0.0387(10) 0.0794(15) 0.0531(11) -0.0089(9) 0.0040(8) 0.0275(11)
C4 0.0373(10) 0.0654(13) 0.0707(13) 0.0015(9) 0.0129(9) 0.0215(11)
C5 0.0400(9) 0.0511(11) 0.0597(11) -0.0004(8) 0.0159(8) 0.0127(9)
C6 0.0345(8) 0.0410(9) 0.0417(8) -0.0051(6) 0.0123(7) 0.0121(7)
C7 0.0356(8) 0.0383(8) 0.0380(8) -0.0068(6) 0.0137(6) 0.0032(6)
C8 0.0356(8) 0.0384(8) 0.0337(8) -0.0037(6) 0.0100(6) 0.0046(6)
C9 0.0420(9) 0.0398(8) 0.0356(8) -0.0045(6) 0.0156(7) 0.0050(6)
C10 0.0340(8) 0.0394(9) 0.0380(9) -0.0014(6) 0.0084(7) -0.0008(6)
C11 0.0365(8) 0.0442(9) 0.0372(8) 0.0059(6) 0.0128(7) -0.0017(6)
C12 0.0600(12) 0.0693(14) 0.0412(10) 0.0198(9) 0.0259(9) 0.0129(9)
C13 0.0800(17) 0.0909(19) 0.0360(10) 0.0189(14) 0.0134(10) 0.0088(11)
C14 0.0691(14) 0.0706(14) 0.0398(10) -0.0091(11) 0.0204(10) -0.0092(10)

loop_
_atom_type_symbol
_atom_type_description
_atom_type_scat_dispersion_real
_atom_type_scat_dispersion_imag
_atom_type_scat_source
C C 0.0033 0.0016 'International Tables Vol C Tables 4.2.6.8 and 6.1.1.4'
H H 0.0000 0.0000 'International Tables Vol C Tables 4.2.6.8 and 6.1.1.4'
N N 0.0061 0.0033 'International Tables Vol C Tables 4.2.6.8 and 6.1.1.4'
O O 0.0106 0.0060 'International Tables Vol C Tables 4.2.6.8 and 6.1.1.4'

loop_
_geom_angle_atom_site_label_1
_geom_angle_atom_site_label_2
_geom_angle_atom_site_label_3
_geom_angle_site_symmetry_1
_geom_angle_site_symmetry_3
_geom_angle
_geom_angle_publ_flag
C9 N1 C1 . . 121.71(14) ?
C9 N1 C14 . . 117.82(16) ?
C1 N1 C14 . . 120.46(16) ?
C7 O2 H2O . . 118.5(15) ?
C11 O4 C12 . . 117.13(15) ?
C6 C1 N1 . . 120.06(14) ?
C6 C1 C2 . . 118.72(17) ?
N1 C1 C2 . . 121.21(17) ?
C3 C2 C1 . . 120.0(2) ?
C3 C2 H2 . . 123.1(16) ?
C1 C2 H2 . . 116.8(16) ?
C2 C3 C4 . . 121.30(18) ?
C2 C3 H3 . . 122.3(17) ?
C4 C3 H3 . . 116.4(16) ?
C3 C4 C5 . . 119.7(2) ?
C3 C4 H4 . . 124.4(15) ?
C5 C4 H4 . . 115.9(16) ?
C4 C5 C6 . . 120.3(2) ?
C4 C5 H5 . . 122.7(11) ?
C6 C5 H5 . . 117.1(11) ?
C1 C6 C5 . . 119.99(15) ?
C1 C6 C7 . . 118.66(14) ?
C5 C6 C7 . . 121.36(17) ?
O2 C7 C8 . . 124.99(14) ?
O2 C7 C6 . . 114.46(14) ?
C8 C7 C6 . . 120.53(15) ?
C7 C8 C9 . . 120.23(14) ?
C7 C8 C10 . . 122.64(15) ?
C9 C8 C10 . . 117.11(14) ?
O1 C9 N1 . . 118.92(15) ?
O1 C9 C8 . . 122.39(14) ?
N1 C9 C8 . . 118.67(14) ?
C11 C10 C8 . . 114.00(13) ?
C11 C10 H10B . . 109.2(10) ?
C8 C10 H10B . . 108.6(10) ?
C11 C10 H10A . . 106.7(11) ?
C8 C10 H10A . . 110.0(10) ?
H10B C10 H10A . . 108.2(14) ?
O3 C11 O4 . . 123.65(16) ?
O3 C11 C10 . . 125.92(15) ?
O4 C11 C10 . . 110.43(14) ?
O4 C12 C13 . . 106.40(19) ?
O4 C12 H12B . . 108.5(15) ?
C13 C12 H12B . . 112.4(14) ?
O4 C12 H12A . . 108.7(14) ?
C13 C12 H12A . . 111.0(13) ?
H12B C12 H12A . . 110(2) ?
C12 C13 H13C . . 113.3(18) ?
C12 C13 H13B . . 110(2) ?
H13C C13 H13B . . 114(3) ?
C12 C13 H13A . . 106.8(18) ?
H13C C13 H13A . . 105(3) ?
H13B C13 H13A . . 107(3) ?
N1 C14 H14C . . 107.4(15) ?
N1 C14 H14B . . 106.9(18) ?
H14C C14 H14B . . 112(2) ?
N1 C14 H14A . . 108.7(15) ?
H14C C14 H14A . . 107.6(19) ?
H14B C14 H14A . . 114(2) ?

loop_
_geom_bond_atom_site_label_1
_geom_bond_atom_site_label_2
_geom_bond_site_symmetry_2
_geom_bond_distance
_geom_bond_publ_flag
N1 C9 . 1.380(2) ?
N1 C1 . 1.393(2) ?
N1 C14 . 1.463(3) ?
O1 C9 . 1.250(2) ?
O2 C7 . 1.341(2) ?
O2 H2O . 0.95(3) ?
O3 C11 . 1.201(2) ?
O4 C11 . 1.335(2) ?
O4 C12 . 1.453(2) ?
C1 C6 . 1.393(2) ?
C1 C2 . 1.414(2) ?
C2 C3 . 1.377(3) ?
C2 H2 . 0.92(3) ?
C3 C4 . 1.378(3) ?
C3 H3 . 0.99(3) ?
C4 C5 . 1.379(3) ?
C4 H4 . 0.97(3) ?
C5 C6 . 1.409(2) ?
C5 H5 . 0.98(2) ?
C6 C7 . 1.445(2) ?
C7 C8 . 1.360(2) ?
C8 C9 . 1.437(2) ?
C8 C10 . 1.507(2) ?
C10 C11 . 1.504(2) ?
C10 H10B . 1.021(18) ?
C10 H10A . 0.935(19) ?
C12 C13 . 1.507(3) ?
C12 H12B . 0.95(2) ?
C12 H12A . 1.02(3) ?
C13 H13C . 1.05(4) ?
C13 H13B . 0.98(3) ?
C13 H13A . 0.94(3) ?
C14 H14C . 1.00(3) ?
C14 H14B . 0.95(3) ?
C14 H14A . 0.98(3) ?

loop_
_geom_hbond_atom_site_label_D
_geom_hbond_atom_site_label_H
_geom_hbond_atom_site_label_A
_geom_hbond_site_symmetry_A
_geom_hbond_distance_DH
_geom_hbond_distance_HA
_geom_hbond_distance_DA
_geom_hbond_angle_DHA
_geom_hbond_publ_flag
O2 H2O O1 4 0.95(3) 1.71(3) 2.649(2) 169(2) yes
C10 H10a O1 4 0.94(2) 2.34(3) 3.235(2) 159(2) yes

loop_
_geom_torsion_atom_site_label_1
_geom_torsion_atom_site_label_2
_geom_torsion_atom_site_label_3
_geom_torsion_atom_site_label_4
_geom_torsion_site_symmetry_1
_geom_torsion_site_symmetry_2
_geom_torsion_site_symmetry_3
_geom_torsion_site_symmetry_4
_geom_torsion
_geom_torsion_publ_flag
C9 N1 C1 C6 . . . . 3.6(2) ?
C14 N1 C1 C6 . . . . -177.17(16) ?
C9 N1 C1 C2 . . . . -175.56(14) ?
C14 N1 C1 C2 . . . . 3.7(2) ?
C6 C1 C2 C3 . . . . 0.5(2) ?
N1 C1 C2 C3 . . . . 179.68(15) ?
C1 C2 C3 C4 . . . . 1.1(3) ?
C2 C3 C4 C5 . . . . -1.5(3) ?
C3 C4 C5 C6 . . . . 0.2(3) ?
N1 C1 C6 C5 . . . . 179.10(14) ?
C2 C1 C6 C5 . . . . -1.7(2) ?
N1 C1 C6 C7 . . . . -0.8(2) ?
C2 C1 C6 C7 . . . . 178.41(14) ?
C4 C5 C6 C1 . . . . 1.4(3) ?
C4 C5 C6 C7 . . . . -178.75(16) ?
C1 C6 C7 O2 . . . . -179.69(13) ?
C5 C6 C7 O2 . . . . 0.4(2) ?
C1 C6 C7 C8 . . . . -0.7(2) ?
C5 C6 C7 C8 . . . . 179.38(15) ?
O2 C7 C8 C9 . . . . 178.40(14) ?
C6 C7 C8 C9 . . . . -0.4(2) ?
O2 C7 C8 C10 . . . . -0.3(2) ?
C6 C7 C8 C10 . . . . -179.14(14) ?
C1 N1 C9 O1 . . . . 176.58(14) ?
C14 N1 C9 O1 . . . . -2.7(2) ?
C1 N1 C9 C8 . . . . -4.7(2) ?
C14 N1 C9 C8 . . . . 176.02(16) ?
C7 C8 C9 O1 . . . . -178.23(15) ?
C10 C8 C9 O1 . . . . 0.5(2) ?
C7 C8 C9 N1 . . . . 3.1(2) ?
C10 C8 C9 N1 . . . . -178.10(13) ?
C7 C8 C10 C11 . . . . 90.75(19) ?
C9 C8 C10 C11 . . . . -87.98(19) ?
C12 O4 C11 O3 . . . . -1.4(2) ?
C12 O4 C11 C10 . . . . 178.93(15) ?
C8 C10 C11 O3 . . . . 7.3(3) ?
C8 C10 C11 O4 . . . . -173.09(13) ?
C11 O4 C12 C13 . . . . -175.83(16) ?

loop_
_cod_related_entry_id
_cod_related_entry_database
_cod_related_entry_code
1 ChemSpider 21531809
